data_7701435
loop_
_publ_author_name
'Weber, Lothar'
'Eickhoff, Daniel'
'Stammler, Georg'
'Neumann, Beate'
'CHROSTOWSKA, Anna'
'Darrigan, Clovis'
'Dargelos, Alain'

_publ_section_title
;
 Syntheses and structures of benzo-bis(1,3,2-diazaboroles) and
 acenaphtho-1,3,2 --diazaboroles
;
_journal_name_full 'Dalton Transactions'
_journal_paper_doi 10.1039/C9DT03818C
_journal_year 2019
_chemical_formula_moiety 'C36 H40 B Br2 N2, B Br4, C H2 Cl2'
_chemical_formula_sum 'C37 H42 B2 Br6 Cl2 N2'
_chemical_formula_weight 1086.70
_space_group_crystal_system monoclinic
_space_group_IT_number 14
_space_group_name_Hall '-P 2yn'
_space_group_name_H-M_alt 'P 1 21/n 1'
_symmetry_space_group_name_Hall '-P 2yn'
_symmetry_space_group_name_H-M 'P 1 21/n 1'
_atom_sites_solution_hydrogens geom
_audit_creation_date 2019-07-30
_audit_creation_method
;
Olex2 1.2-alpha
(compiled 2018.07.26 svn.r3523 for OlexSys, GUI svn.r5532)
;
_audit_update_record
;
2019-08-12 deposited with the CCDC.    2019-10-25 downloaded from the CCDC.
;
_cell_angle_alpha 90
_cell_angle_beta 92.3790(7)
_cell_angle_gamma 90
_cell_formula_units_Z 4
_cell_length_a 13.8103(2)
_cell_length_b 11.39990(10)
_cell_length_c 26.6226(2)
_cell_measurement_reflns_used 65620
_cell_measurement_temperature 100(2)
_cell_measurement_theta_max 27.485
_cell_measurement_theta_min 2.910
_cell_volume 4187.74(8)
_computing_cell_refinement 'HKL Scalepack (Otwinowski & Minor 1997)'
_computing_data_collection 'Collect, Bruker AXS, 2004'
_computing_data_reduction 'Denzo and Scalepack (Otwinowski & Minor, 1997)'
_computing_molecular_graphics 'Olex2 (Dolomanov et al., 2009)'
_computing_publication_material 'Olex2 (Dolomanov et al., 2009)'
_computing_structure_refinement 'ShelXL (Sheldrick, 2015)'
_computing_structure_solution 'SHELXS-97 (Sheldrick, 1990)'
_diffrn_ambient_temperature 100(2)
_diffrn_measured_fraction_theta_full 0.998
_diffrn_measured_fraction_theta_max 0.998
_diffrn_measurement_device_type KappaCCD
_diffrn_measurement_method CCD
_diffrn_radiation_type MoK\a
_diffrn_radiation_wavelength 0.71073
_diffrn_reflns_av_R_equivalents 0.064
_diffrn_reflns_av_unetI/netI 0.0356
_diffrn_reflns_Laue_measured_fraction_full 0.998
_diffrn_reflns_Laue_measured_fraction_max 0.998
_diffrn_reflns_limit_h_max 17
_diffrn_reflns_limit_h_min -17
_diffrn_reflns_limit_k_max 14
_diffrn_reflns_limit_k_min -14
_diffrn_reflns_limit_l_max 34
_diffrn_reflns_limit_l_min -34
_diffrn_reflns_number 81751
_diffrn_reflns_point_group_measured_fraction_full 0.998
_diffrn_reflns_point_group_measured_fraction_max 0.998
_diffrn_reflns_theta_full 25.242
_diffrn_reflns_theta_max 27.473
_diffrn_reflns_theta_min 2.910
_exptl_absorpt_coefficient_mu 5.909
_exptl_absorpt_correction_T_max 0.4333
_exptl_absorpt_correction_T_min 0.3845
_exptl_absorpt_correction_type multi-scan
_exptl_absorpt_process_details 'Denzo and Scalepack (Otwinowski & Minor, 1997)'
_exptl_crystal_colour red
_exptl_crystal_colour_primary red
_exptl_crystal_density_diffrn 1.724
_exptl_crystal_density_method 'not measured'
_exptl_crystal_description fragment
_exptl_crystal_F_000 2128
_exptl_crystal_size_max 0.2
_exptl_crystal_size_mid 0.18
_exptl_crystal_size_min 0.17
_refine_diff_density_max 0.945
_refine_diff_density_min -0.618
_refine_diff_density_rms 0.093
_refine_ls_extinction_method none
_refine_ls_goodness_of_fit_ref 1.051
_refine_ls_hydrogen_treatment constr
_refine_ls_matrix_type full
_refine_ls_number_parameters 450
_refine_ls_number_reflns 9576
_refine_ls_number_restraints 0
_refine_ls_restrained_S_all 1.051
_refine_ls_R_factor_all 0.0417
_refine_ls_R_factor_gt 0.0292
_refine_ls_shift/su_max 0.003
_refine_ls_shift/su_mean 0.000
_refine_ls_structure_factor_coef Fsqd
_refine_ls_weighting_details 'w=1/[\s^2^(Fo^2^)+(0.0372P)^2^+0.5666P] where P=(Fo^2^+2Fc^2^)/3'
_refine_ls_weighting_scheme calc
_refine_ls_wR_factor_gt 0.0684
_refine_ls_wR_factor_ref 0.0724
_reflns_Friedel_coverage 0.000
_reflns_number_gt 7777
_reflns_number_total 9576
_reflns_threshold_expression 'I > 2\s(I)'
_cod_data_source_file c9dt03818c2.cif
_cod_data_source_block compound6
_cod_database_code 7701435
_shelx_shelxl_version_number 2016/6
_shelx_space_group_comment
;
The symmetry employed for this shelxl refinement is uniquely defined
by the following loop, which should always be used as a source of
symmetry information in preference to the above space-group names.
They are only intended as comments.
;
_shelx_estimated_absorpt_t_max 0.433
_shelx_estimated_absorpt_t_min 0.384
_olex2_refinement_description
;
1. Fixed Uiso
 At 1.2 times of:
  All C(H) groups, All C(H,H) groups
 At 1.5 times of:
  All C(H,H,H) groups
2.a Ternary CH refined with riding coordinates:
 C19(H19), C22(H22), C31(H31), C34(H34)
2.b Secondary CH2 refined with riding coordinates:
 C37(H37A,H37B)
2.c Aromatic/amide H refined with riding coordinates:
 C6(H6), C7(H7), C8(H8), C10(H10), C11(H11), C12(H12), C15(H15), C16(H16),
 C17(H17), C27(H27), C28(H28), C29(H29)
2.d Idealised Me refined as rotating group:
 C20(H20A,H20B,H20C), C21(H21A,H21B,H21C), C23(H23A,H23B,H23C), C24(H24A,H24B,
 H24C), C32(H32A,H32B,H32C), C33(H33A,H33B,H33C), C35(H35A,H35B,H35C), C36(H36A,
 H36B,H36C)
;
_olex2_submission_special_instructions 'No special instructions were received'

loop_
_space_group_symop_operation_xyz
'x, y, z'
'-x+1/2, y+1/2, -z+1/2'
'-x, -y, -z'
'x-1/2, -y-1/2, z-1/2'

loop_
_atom_site_label
_atom_site_type_symbol
_atom_site_fract_x
_atom_site_fract_y
_atom_site_fract_z
_atom_site_U_iso_or_equiv
_atom_site_adp_type
_atom_site_occupancy
_atom_site_site_symmetry_order
_atom_site_calc_flag
_atom_site_refinement_flags_posn
Br1 Br 0.75668(2) 0.40756(2) 0.23091(2) 0.02159(7) Uani 1 1 d .
Br2 Br 0.73470(2) 0.23647(2) 0.32636(2) 0.02162(7) Uani 1 1 d .
Br3 Br 0.88753(2) -0.02428(3) 0.54709(2) 0.02693(7) Uani 1 1 d .
Br4 Br 0.65386(2) 0.02865(2) 0.53022(2) 0.02736(7) Uani 1 1 d .
Br5 Br 0.73764(2) -0.08264(3) 0.63711(2) 0.02853(8) Uani 1 1 d .
Br6 Br 0.73332(2) -0.24443(2) 0.53377(2) 0.02237(7) Uani 1 1 d .
N1 N 0.81673(14) 0.48055(18) 0.33458(7) 0.0148(4) Uani 1 1 d .
N2 N 0.64336(14) 0.47670(17) 0.31786(7) 0.0139(4) Uani 1 1 d .
B1 B 0.7372(2) 0.4017(2) 0.30483(10) 0.0172(6) Uani 1 1 d .
B2 B 0.7535(2) -0.0813(3) 0.56211(10) 0.0201(6) Uani 1 1 d .
C1 C 0.77673(18) 0.5754(2) 0.35002(8) 0.0157(5) Uani 1 1 d .
C2 C 0.67028(17) 0.5731(2) 0.33968(8) 0.0154(5) Uani 1 1 d .
C3 C 0.62892(18) 0.6785(2) 0.35968(8) 0.0163(5) Uani 1 1 d .
C4 C 0.71006(18) 0.7418(2) 0.38029(8) 0.0164(5) Uani 1 1 d .
C5 C 0.80076(18) 0.6833(2) 0.37617(8) 0.0171(5) Uani 1 1 d .
C6 C 0.53675(19) 0.7236(2) 0.36272(9) 0.0197(5) Uani 1 1 d .
H6 H 0.481769 0.681794 0.349684 0.024 Uiso 1 1 calc R
C7 C 0.5269(2) 0.8341(2) 0.38587(9) 0.0227(6) Uani 1 1 d .
H7 H 0.463938 0.866744 0.388271 0.027 Uiso 1 1 calc R
C8 C 0.6058(2) 0.8963(2) 0.40513(9) 0.0225(6) Uani 1 1 d .
H8 H 0.595917 0.970604 0.420282 0.027 Uiso 1 1 calc R
C9 C 0.70096(19) 0.8515(2) 0.40270(8) 0.0191(5) Uani 1 1 d .
C10 C 0.7890(2) 0.9034(2) 0.42196(9) 0.0231(6) Uani 1 1 d .
H10 H 0.787316 0.978585 0.437302 0.028 Uiso 1 1 calc R
C11 C 0.8758(2) 0.8463(2) 0.41864(9) 0.0230(6) Uani 1 1 d .
H11 H 0.932755 0.883420 0.432052 0.028 Uiso 1 1 calc R
C12 C 0.88424(19) 0.7353(2) 0.39627(9) 0.0205(6) Uani 1 1 d .
H12 H 0.945274 0.697176 0.394986 0.025 Uiso 1 1 calc R
C13 C 0.91916(17) 0.4560(2) 0.34696(9) 0.0153(5) Uani 1 1 d .
C14 C 0.98943(18) 0.4986(2) 0.31582(9) 0.0169(5) Uani 1 1 d .
C15 C 1.08592(19) 0.4752(2) 0.33023(9) 0.0203(5) Uani 1 1 d .
H15 H 1.136047 0.502415 0.309789 0.024 Uiso 1 1 calc R
C16 C 1.10990(19) 0.4134(2) 0.37358(9) 0.0236(6) Uani 1 1 d .
H16 H 1.176001 0.397503 0.382313 0.028 Uiso 1 1 calc R
C17 C 1.03832(19) 0.3745(2) 0.40441(10) 0.0229(6) Uani 1 1 d .
H17 H 1.056133 0.332308 0.434154 0.028 Uiso 1 1 calc R
C18 C 0.94018(18) 0.3960(2) 0.39263(9) 0.0186(5) Uani 1 1 d .
C19 C 0.96713(19) 0.5706(2) 0.26833(9) 0.0194(5) Uani 1 1 d .
H19 H 0.895122 0.576564 0.263416 0.023 Uiso 1 1 calc R
C20 C 1.0079(2) 0.6947(2) 0.27386(10) 0.0262(6) Uani 1 1 d .
H20A H 0.983401 0.731140 0.304146 0.039 Uiso 1 1 calc GR
H20B H 0.987726 0.741309 0.244327 0.039 Uiso 1 1 calc GR
H20C H 1.078861 0.691203 0.276654 0.039 Uiso 1 1 calc GR
C21 C 1.0067(2) 0.5110(3) 0.22176(10) 0.0288(7) Uani 1 1 d .
H21A H 1.077309 0.504219 0.225755 0.043 Uiso 1 1 calc GR
H21B H 0.989818 0.558123 0.191866 0.043 Uiso 1 1 calc GR
H21C H 0.978146 0.432654 0.217888 0.043 Uiso 1 1 calc GR
C22 C 0.86408(19) 0.3627(2) 0.42973(9) 0.0216(6) Uani 1 1 d .
H22 H 0.798992 0.370422 0.412144 0.026 Uiso 1 1 calc R
C23 C 0.8673(2) 0.4475(3) 0.47466(10) 0.0319(7) Uani 1 1 d .
H23A H 0.928966 0.438044 0.493838 0.048 Uiso 1 1 calc GR
H23B H 0.813581 0.430041 0.496376 0.048 Uiso 1 1 calc GR
H23C H 0.861548 0.528346 0.462432 0.048 Uiso 1 1 calc GR
C24 C 0.8748(2) 0.2361(3) 0.44827(11) 0.0303(7) Uani 1 1 d .
H24A H 0.873616 0.182847 0.419370 0.045 Uiso 1 1 calc GR
H24B H 0.821113 0.217020 0.469804 0.045 Uiso 1 1 calc GR
H24C H 0.936401 0.227503 0.467507 0.045 Uiso 1 1 calc GR
C25 C 0.54028(17) 0.4487(2) 0.31042(8) 0.0145(5) Uani 1 1 d .
C26 C 0.49767(18) 0.3856(2) 0.34903(9) 0.0166(5) Uani 1 1 d .
C27 C 0.39988(18) 0.3590(2) 0.34207(9) 0.0200(5) Uani 1 1 d .
H27 H 0.368187 0.316183 0.367214 0.024 Uiso 1 1 calc R
C28 C 0.34760(18) 0.3941(2) 0.29888(9) 0.0198(5) Uani 1 1 d .
H28 H 0.281563 0.371844 0.294113 0.024 Uiso 1 1 calc R
C29 C 0.39091(18) 0.4610(2) 0.26293(9) 0.0184(5) Uani 1 1 d .
H29 H 0.353430 0.487096 0.234367 0.022 Uiso 1 1 calc R
C30 C 0.48921(18) 0.4910(2) 0.26781(9) 0.0154(5) Uani 1 1 d .
C31 C 0.55083(19) 0.3535(2) 0.39859(9) 0.0196(5) Uani 1 1 d .
H31 H 0.621563 0.367399 0.394500 0.024 Uiso 1 1 calc R
C32 C 0.5184(2) 0.4325(2) 0.44103(9) 0.0269(6) Uani 1 1 d .
H32A H 0.532651 0.514475 0.433000 0.040 Uiso 1 1 calc GR
H32B H 0.553233 0.410648 0.472469 0.040 Uiso 1 1 calc GR
H32C H 0.448575 0.423211 0.444877 0.040 Uiso 1 1 calc GR
C33 C 0.5377(2) 0.2245(2) 0.41242(10) 0.0252(6) Uani 1 1 d .
H33A H 0.469858 0.210190 0.419990 0.038 Uiso 1 1 calc GR
H33B H 0.579401 0.205575 0.441996 0.038 Uiso 1 1 calc GR
H33C H 0.555399 0.174945 0.384150 0.038 Uiso 1 1 calc GR
C34 C 0.53262(19) 0.5700(2) 0.22814(9) 0.0184(5) Uani 1 1 d .
H34 H 0.602433 0.583404 0.237931 0.022 Uiso 1 1 calc R
C35 C 0.4821(2) 0.6889(2) 0.22554(10) 0.0250(6) Uani 1 1 d .
H35A H 0.414208 0.678169 0.214260 0.038 Uiso 1 1 calc GR
H35B H 0.514559 0.739667 0.201766 0.038 Uiso 1 1 calc GR
H35C H 0.484990 0.725244 0.258926 0.038 Uiso 1 1 calc GR
C36 C 0.5273(2) 0.5110(2) 0.17608(9) 0.0236(6) Uani 1 1 d .
H36A H 0.561439 0.435678 0.177912 0.035 Uiso 1 1 calc GR
H36B H 0.557694 0.561932 0.151622 0.035 Uiso 1 1 calc GR
H36C H 0.459293 0.497817 0.165584 0.035 Uiso 1 1 calc GR
Cl1 Cl 0.30294(7) 0.64039(8) 0.41461(3) 0.0508(2) Uani 1 1 d .
Cl2 Cl 0.28128(6) 0.74752(8) 0.31556(3) 0.0413(2) Uani 1 1 d .
C37 C 0.2350(2) 0.7408(3) 0.37677(13) 0.0468(9) Uani 1 1 d .
H37A H 0.238163 0.819630 0.392391 0.056 Uiso 1 1 calc R
H37B H 0.166276 0.716016 0.374440 0.056 Uiso 1 1 calc R

loop_
_atom_site_aniso_label
_atom_site_aniso_U_11
_atom_site_aniso_U_22
_atom_site_aniso_U_33
_atom_site_aniso_U_23
_atom_site_aniso_U_13
_atom_site_aniso_U_12
Br1 0.02176(14) 0.02548(15) 0.01759(12) -0.00553(10) 0.00173(10) 0.00009(11)
Br2 0.02195(14) 0.01384(13) 0.02907(14) -0.00179(10) 0.00105(11) 0.00105(10)
Br3 0.02175(15) 0.03571(17) 0.02327(14) 0.00000(11) 0.00018(11) -0.00944(12)
Br4 0.02955(16) 0.02993(16) 0.02243(14) -0.00278(11) -0.00112(11) 0.01009(12)
Br5 0.03104(16) 0.03795(17) 0.01657(13) -0.00045(11) 0.00066(11) -0.00912(13)
Br6 0.02482(15) 0.02150(14) 0.02071(13) 0.00221(10) -0.00008(11) -0.00202(11)
N1 0.0142(11) 0.0156(11) 0.0147(10) -0.0001(8) 0.0013(8) -0.0001(8)
N2 0.0164(11) 0.0128(10) 0.0126(9) 0.0003(8) 0.0000(8) -0.0002(8)
B1 0.0174(14) 0.0154(14) 0.0189(14) -0.0015(11) 0.0020(11) -0.0013(12)
B2 0.0208(16) 0.0227(16) 0.0168(13) 0.0026(11) 0.0015(11) -0.0026(13)
C1 0.0159(12) 0.0175(13) 0.0139(11) 0.0009(9) 0.0017(9) -0.0019(10)
C2 0.0165(12) 0.0164(12) 0.0133(11) 0.0023(9) 0.0011(9) 0.0012(10)
C3 0.0182(13) 0.0162(13) 0.0145(11) -0.0002(9) 0.0009(9) -0.0018(10)
C4 0.0213(13) 0.0180(13) 0.0098(11) 0.0003(9) 0.0011(10) -0.0027(10)
C5 0.0199(13) 0.0174(13) 0.0140(11) 0.0003(9) -0.0011(10) -0.0025(11)
C6 0.0225(14) 0.0195(13) 0.0170(12) 0.0007(10) -0.0011(10) -0.0008(11)
C7 0.0252(14) 0.0222(14) 0.0209(13) -0.0019(11) 0.0023(11) 0.0081(12)
C8 0.0353(16) 0.0162(13) 0.0162(12) -0.0031(10) 0.0031(11) 0.0048(12)
C9 0.0290(14) 0.0165(13) 0.0117(11) -0.0003(9) 0.0008(10) -0.0012(11)
C10 0.0346(16) 0.0188(14) 0.0161(12) -0.0010(10) 0.0022(11) -0.0077(12)
C11 0.0287(15) 0.0244(14) 0.0159(12) -0.0036(10) 0.0015(11) -0.0105(12)
C12 0.0198(14) 0.0232(14) 0.0186(12) -0.0002(10) 0.0025(10) -0.0045(11)
C13 0.0141(12) 0.0133(12) 0.0182(12) -0.0012(9) -0.0024(9) 0.0011(10)
C14 0.0192(13) 0.0123(12) 0.0191(12) -0.0001(9) -0.0004(10) -0.0001(10)
C15 0.0175(13) 0.0209(14) 0.0231(13) 0.0035(10) 0.0069(10) 0.0003(11)
C16 0.0158(13) 0.0275(15) 0.0271(14) 0.0044(11) -0.0020(11) 0.0034(11)
C17 0.0212(14) 0.0245(14) 0.0228(13) 0.0045(11) -0.0018(11) 0.0022(12)
C18 0.0192(13) 0.0171(13) 0.0195(12) -0.0002(10) 0.0009(10) -0.0002(11)
C19 0.0194(13) 0.0194(13) 0.0194(12) 0.0033(10) 0.0002(10) -0.0003(11)
C20 0.0303(16) 0.0209(14) 0.0271(14) 0.0052(11) -0.0017(12) -0.0025(12)
C21 0.0355(17) 0.0286(16) 0.0225(14) 0.0051(11) 0.0047(12) 0.0025(13)
C22 0.0204(13) 0.0250(14) 0.0193(13) 0.0034(11) 0.0011(10) 0.0007(12)
C23 0.0362(17) 0.0367(18) 0.0231(14) -0.0008(12) 0.0057(12) -0.0068(14)
C24 0.0318(16) 0.0292(16) 0.0302(15) 0.0078(12) 0.0057(13) -0.0031(13)
C25 0.0137(12) 0.0121(12) 0.0179(12) -0.0033(9) 0.0013(9) -0.0001(10)
C26 0.0185(13) 0.0133(12) 0.0182(12) -0.0034(9) 0.0028(10) 0.0024(10)
C27 0.0211(13) 0.0184(13) 0.0209(13) -0.0006(10) 0.0055(10) -0.0007(11)
C28 0.0141(13) 0.0207(14) 0.0245(13) -0.0050(10) 0.0012(10) -0.0007(10)
C29 0.0198(13) 0.0163(13) 0.0189(12) -0.0031(10) -0.0038(10) 0.0020(11)
C30 0.0175(13) 0.0124(12) 0.0165(12) -0.0039(9) 0.0014(10) -0.0004(10)
C31 0.0224(14) 0.0214(14) 0.0151(12) 0.0012(10) 0.0012(10) 0.0014(11)
C32 0.0358(17) 0.0267(15) 0.0182(13) -0.0002(11) 0.0008(12) 0.0016(13)
C33 0.0286(16) 0.0232(14) 0.0240(13) 0.0044(11) 0.0023(12) -0.0003(12)
C34 0.0191(13) 0.0170(13) 0.0190(12) 0.0010(10) 0.0004(10) -0.0010(11)
C35 0.0309(16) 0.0194(14) 0.0247(13) 0.0033(11) 0.0009(11) 0.0020(12)
C36 0.0286(15) 0.0245(15) 0.0175(12) 0.0004(10) 0.0011(11) -0.0021(12)
Cl1 0.0530(6) 0.0480(5) 0.0523(5) 0.0090(4) 0.0132(4) -0.0054(4)
Cl2 0.0309(4) 0.0512(5) 0.0411(4) -0.0029(4) -0.0052(3) 0.0041(4)
C37 0.0328(19) 0.048(2) 0.060(2) -0.0146(17) -0.0008(17) 0.0010(16)

loop_
_atom_type_symbol
_atom_type_description
_atom_type_scat_dispersion_real
_atom_type_scat_dispersion_imag
_atom_type_scat_source
C C 0.0033 0.0016 'International Tables Vol C Tables 4.2.6.8 and 6.1.1.4'
H H 0.0000 0.0000 'International Tables Vol C Tables 4.2.6.8 and 6.1.1.4'
B B 0.0013 0.0007 'International Tables Vol C Tables 4.2.6.8 and 6.1.1.4'
Br Br -0.2901 2.4595 'International Tables Vol C Tables 4.2.6.8 and 6.1.1.4'
Cl Cl 0.1484 0.1585 'International Tables Vol C Tables 4.2.6.8 and 6.1.1.4'
N N 0.0061 0.0033 'International Tables Vol C Tables 4.2.6.8 and 6.1.1.4'

loop_
_geom_angle_atom_site_label_1
_geom_angle_atom_site_label_2
_geom_angle_atom_site_label_3
_geom_angle
C1 N1 B1 109.5(2)
C1 N1 C13 120.7(2)
C13 N1 B1 129.7(2)
C2 N2 B1 109.3(2)
C2 N2 C25 120.4(2)
C25 N2 B1 130.18(19)
Br2 B1 Br1 108.84(13)
N1 B1 Br1 110.53(17)
N1 B1 Br2 114.35(17)
N1 B1 N2 97.93(18)
N2 B1 Br1 109.79(16)
N2 B1 Br2 115.01(17)
Br3 B2 Br4 109.35(14)
Br3 B2 Br5 109.69(13)
Br3 B2 Br6 109.62(14)
Br4 B2 Br6 109.42(13)
Br5 B2 Br4 108.68(14)
Br5 B2 Br6 110.06(14)
N1 C1 C2 111.1(2)
N1 C1 C5 140.8(2)
C5 C1 C2 108.1(2)
N2 C2 C1 111.3(2)
N2 C2 C3 139.9(2)
C3 C2 C1 108.7(2)
C4 C3 C2 104.3(2)
C6 C3 C2 135.5(2)
C6 C3 C4 120.1(2)
C3 C4 C5 114.4(2)
C9 C4 C3 122.4(2)
C9 C4 C5 123.2(2)
C4 C5 C1 104.5(2)
C12 C5 C1 136.2(2)
C12 C5 C4 119.3(2)
C3 C6 H6 121.1
C3 C6 C7 117.7(2)
C7 C6 H6 121.1
C6 C7 H7 118.9
C8 C7 C6 122.1(2)
C8 C7 H7 118.9
C7 C8 H8 119.4
C7 C8 C9 121.2(2)
C9 C8 H8 119.4
C4 C9 C8 116.4(2)
C4 C9 C10 115.8(2)
C8 C9 C10 127.8(2)
C9 C10 H10 119.5
C11 C10 C9 120.9(2)
C11 C10 H10 119.5
C10 C11 H11 118.5
C10 C11 C12 122.9(2)
C12 C11 H11 118.5
C5 C12 C11 117.8(3)
C5 C12 H12 121.1
C11 C12 H12 121.1
C14 C13 N1 119.4(2)
C14 C13 C18 123.9(2)
C18 C13 N1 116.6(2)
C13 C14 C15 116.8(2)
C13 C14 C19 124.0(2)
C15 C14 C19 119.1(2)
C14 C15 H15 119.3
C16 C15 C14 121.3(2)
C16 C15 H15 119.3
C15 C16 H16 119.8
C15 C16 C17 120.5(2)
C17 C16 H16 119.8
C16 C17 H17 119.3
C16 C17 C18 121.3(2)
C18 C17 H17 119.3
C13 C18 C22 123.8(2)
C17 C18 C13 116.1(2)
C17 C18 C22 120.0(2)
C14 C19 H19 108.1
C14 C19 C20 110.9(2)
C14 C19 C21 111.4(2)
C20 C19 H19 108.1
C20 C19 C21 110.2(2)
C21 C19 H19 108.1
C19 C20 H20A 109.5
C19 C20 H20B 109.5
C19 C20 H20C 109.5
H20A C20 H20B 109.5
H20A C20 H20C 109.5
H20B C20 H20C 109.5
C19 C21 H21A 109.5
C19 C21 H21B 109.5
C19 C21 H21C 109.5
H21A C21 H21B 109.5
H21A C21 H21C 109.5
H21B C21 H21C 109.5
C18 C22 H22 107.8
C18 C22 C23 110.5(2)
C18 C22 C24 112.6(2)
C23 C22 H22 107.8
C24 C22 H22 107.8
C24 C22 C23 110.0(2)
C22 C23 H23A 109.5
C22 C23 H23B 109.5
C22 C23 H23C 109.5
H23A C23 H23B 109.5
H23A C23 H23C 109.5
H23B C23 H23C 109.5
C22 C24 H24A 109.5
C22 C24 H24B 109.5
C22 C24 H24C 109.5
H24A C24 H24B 109.5
H24A C24 H24C 109.5
H24B C24 H24C 109.5
C26 C25 N2 116.6(2)
C30 C25 N2 119.3(2)
C30 C25 C26 124.0(2)
C25 C26 C31 123.6(2)
C27 C26 C25 116.7(2)
C27 C26 C31 119.5(2)
C26 C27 H27 119.5
C26 C27 C28 121.1(2)
C28 C27 H27 119.5
C27 C28 H28 119.8
C29 C28 C27 120.5(2)
C29 C28 H28 119.8
C28 C29 H29 119.4
C28 C29 C30 121.2(2)
C30 C29 H29 119.4
C25 C30 C29 116.5(2)
C25 C30 C34 124.4(2)
C29 C30 C34 119.1(2)
C26 C31 H31 107.7
C26 C31 C33 112.4(2)
C32 C31 C26 110.7(2)
C32 C31 H31 107.7
C32 C31 C33 110.4(2)
C33 C31 H31 107.7
C31 C32 H32A 109.5
C31 C32 H32B 109.5
C31 C32 H32C 109.5
H32A C32 H32B 109.5
H32A C32 H32C 109.5
H32B C32 H32C 109.5
C31 C33 H33A 109.5
C31 C33 H33B 109.5
C31 C33 H33C 109.5
H33A C33 H33B 109.5
H33A C33 H33C 109.5
H33B C33 H33C 109.5
C30 C34 H34 108.1
C30 C34 C36 111.0(2)
C35 C34 C30 111.3(2)
C35 C34 H34 108.1
C35 C34 C36 110.1(2)
C36 C34 H34 108.1
C34 C35 H35A 109.5
C34 C35 H35B 109.5
C34 C35 H35C 109.5
H35A C35 H35B 109.5
H35A C35 H35C 109.5
H35B C35 H35C 109.5
C34 C36 H36A 109.5
C34 C36 H36B 109.5
C34 C36 H36C 109.5
H36A C36 H36B 109.5
H36A C36 H36C 109.5
H36B C36 H36C 109.5
Cl1 C37 Cl2 110.35(19)
Cl1 C37 H37A 109.6
Cl1 C37 H37B 109.6
Cl2 C37 H37A 109.6
Cl2 C37 H37B 109.6
H37A C37 H37B 108.1

loop_
_geom_bond_atom_site_label_1
_geom_bond_atom_site_label_2
_geom_bond_distance
Br1 B1 1.999(3)
Br2 B1 1.970(3)
Br3 B2 2.017(3)
Br4 B2 2.022(3)
Br5 B2 2.018(3)
Br6 B2 2.022(3)
N1 B1 1.602(3)
N1 C1 1.290(3)
N1 C13 1.466(3)
N2 B1 1.603(3)
N2 C2 1.291(3)
N2 C25 1.464(3)
C1 C2 1.485(3)
C1 C5 1.444(3)
C2 C3 1.442(3)
C3 C4 1.424(3)
C3 C6 1.378(3)
C4 C5 1.427(4)
C4 C9 1.394(3)
C5 C12 1.384(3)
C6 H6 0.9500
C6 C7 1.411(4)
C7 H7 0.9500
C7 C8 1.381(4)
C8 H8 0.9500
C8 C9 1.415(4)
C9 C10 1.428(4)
C10 H10 0.9500
C10 C11 1.370(4)
C11 H11 0.9500
C11 C12 1.406(4)
C12 H12 0.9500
C13 C14 1.390(3)
C13 C18 1.415(3)
C14 C15 1.397(3)
C14 C19 1.528(3)
C15 H15 0.9500
C15 C16 1.381(3)
C16 H16 0.9500
C16 C17 1.384(4)
C17 H17 0.9500
C17 C18 1.400(4)
C18 C22 1.520(3)
C19 H19 1.0000
C19 C20 1.528(4)
C19 C21 1.534(4)
C20 H20A 0.9800
C20 H20B 0.9800
C20 H20C 0.9800
C21 H21A 0.9800
C21 H21B 0.9800
C21 H21C 0.9800
C22 H22 1.0000
C22 C23 1.537(4)
C22 C24 1.530(4)
C23 H23A 0.9800
C23 H23B 0.9800
C23 H23C 0.9800
C24 H24A 0.9800
C24 H24B 0.9800
C24 H24C 0.9800
C25 C26 1.404(3)
C25 C30 1.396(3)
C26 C27 1.389(3)
C26 C31 1.527(3)
C27 H27 0.9500
C27 C28 1.391(3)
C28 H28 0.9500
C28 C29 1.379(4)
C29 H29 0.9500
C29 C30 1.401(3)
C30 C34 1.530(3)
C31 H31 1.0000
C31 C32 1.527(3)
C31 C33 1.529(4)
C32 H32A 0.9800
C32 H32B 0.9800
C32 H32C 0.9800
C33 H33A 0.9800
C33 H33B 0.9800
C33 H33C 0.9800
C34 H34 1.0000
C34 C35 1.524(4)
C34 C36 1.540(3)
C35 H35A 0.9800
C35 H35B 0.9800
C35 H35C 0.9800
C36 H36A 0.9800
C36 H36B 0.9800
C36 H36C 0.9800
Cl1 C37 1.769(4)
Cl2 C37 1.777(4)
C37 H37A 0.9900
C37 H37B 0.9900

loop_
_geom_torsion_atom_site_label_1
_geom_torsion_atom_site_label_2
_geom_torsion_atom_site_label_3
_geom_torsion_atom_site_label_4
_geom_torsion
N1 C1 C2 N2 0.2(3)
N1 C1 C2 C3 177.4(2)
N1 C1 C5 C4 -177.3(3)
N1 C1 C5 C12 2.0(5)
N1 C13 C14 C15 178.3(2)
N1 C13 C14 C19 -0.3(3)
N1 C13 C18 C17 -179.1(2)
N1 C13 C18 C22 -3.4(3)
N2 C2 C3 C4 177.2(3)
N2 C2 C3 C6 -2.1(5)
N2 C25 C26 C27 179.9(2)
N2 C25 C26 C31 4.5(3)
N2 C25 C30 C29 179.9(2)
N2 C25 C30 C34 -2.4(3)
B1 N1 C1 C2 5.9(3)
B1 N1 C1 C5 -177.4(3)
B1 N1 C13 C14 95.9(3)
B1 N1 C13 C18 -88.3(3)
B1 N2 C2 C1 -6.1(3)
B1 N2 C2 C3 177.9(3)
B1 N2 C25 C26 87.0(3)
B1 N2 C25 C30 -96.7(3)
C1 N1 B1 Br1 106.2(2)
C1 N1 B1 Br2 -130.60(19)
C1 N1 B1 N2 -8.5(2)
C1 N1 C13 C14 -87.4(3)
C1 N1 C13 C18 88.4(3)
C1 C2 C3 C4 1.1(2)
C1 C2 C3 C6 -178.1(3)
C1 C5 C12 C11 178.8(3)
C2 N2 B1 Br1 -106.68(19)
C2 N2 B1 Br2 130.18(18)
C2 N2 B1 N1 8.6(2)
C2 N2 C25 C26 -90.2(3)
C2 N2 C25 C30 86.2(3)
C2 C1 C5 C4 -0.5(2)
C2 C1 C5 C12 178.8(3)
C2 C3 C4 C5 -1.5(3)
C2 C3 C4 C9 178.7(2)
C2 C3 C6 C7 -179.7(3)
C3 C4 C5 C1 1.3(3)
C3 C4 C5 C12 -178.1(2)
C3 C4 C9 C8 1.5(3)
C3 C4 C9 C10 179.5(2)
C3 C6 C7 C8 -0.1(4)
C4 C3 C6 C7 1.1(3)
C4 C5 C12 C11 -2.0(3)
C4 C9 C10 C11 -0.7(3)
C5 C1 C2 N2 -177.7(2)
C5 C1 C2 C3 -0.4(3)
C5 C4 C9 C8 -178.3(2)
C5 C4 C9 C10 -0.3(3)
C6 C3 C4 C5 177.9(2)
C6 C3 C4 C9 -1.9(3)
C6 C7 C8 C9 -0.3(4)
C7 C8 C9 C4 -0.4(4)
C7 C8 C9 C10 -178.2(2)
C8 C9 C10 C11 177.0(2)
C9 C4 C5 C1 -178.9(2)
C9 C4 C5 C12 1.7(4)
C9 C10 C11 C12 0.3(4)
C10 C11 C12 C5 1.0(4)
C13 N1 B1 Br1 -76.8(3)
C13 N1 B1 Br2 46.4(3)
C13 N1 B1 N2 168.5(2)
C13 N1 C1 C2 -171.46(19)
C13 N1 C1 C5 5.3(4)
C13 C14 C15 C16 -0.4(4)
C13 C14 C19 C20 115.3(3)
C13 C14 C19 C21 -121.6(3)
C13 C18 C22 C23 -102.5(3)
C13 C18 C22 C24 134.0(3)
C14 C13 C18 C17 -3.6(4)
C14 C13 C18 C22 172.1(2)
C14 C15 C16 C17 -1.0(4)
C15 C14 C19 C20 -63.2(3)
C15 C14 C19 C21 59.9(3)
C15 C16 C17 C18 0.2(4)
C16 C17 C18 C13 1.9(4)
C16 C17 C18 C22 -173.9(2)
C17 C18 C22 C23 73.0(3)
C17 C18 C22 C24 -50.5(3)
C18 C13 C14 C15 2.8(4)
C18 C13 C14 C19 -175.7(2)
C19 C14 C15 C16 178.2(2)
C25 N2 B1 Br1 75.9(3)
C25 N2 B1 Br2 -47.2(3)
C25 N2 B1 N1 -168.8(2)
C25 N2 C2 C1 171.57(19)
C25 N2 C2 C3 -4.4(4)
C25 C26 C27 C28 -0.2(4)
C25 C26 C31 C32 104.0(3)
C25 C26 C31 C33 -132.1(3)
C25 C30 C34 C35 -117.3(3)
C25 C30 C34 C36 119.7(3)
C26 C25 C30 C29 -4.0(3)
C26 C25 C30 C34 173.7(2)
C26 C27 C28 C29 -3.0(4)
C27 C26 C31 C32 -71.4(3)
C27 C26 C31 C33 52.5(3)
C27 C28 C29 C30 2.8(4)
C28 C29 C30 C25 0.6(3)
C28 C29 C30 C34 -177.2(2)
C29 C30 C34 C35 60.3(3)
C29 C30 C34 C36 -62.7(3)
C30 C25 C26 C27 3.8(4)
C30 C25 C26 C31 -171.7(2)
C31 C26 C27 C28 175.5(2)
